data_4347920
loop_
_publ_author_name
'Yin, Haolin'
'Carroll, Patrick J.'
'Schelter, Eric J.'

_publ_section_title
;
 Cerium(III) and Uranium(IV) Complexes of the 2-Fluorophenyl
 Trimethylsilyl Amide Ligand: C-F \\rightarrow Ln/An Interactions that
 Modulate the Coordination Spheres of f-Block Elements.
;
_journal_issue 11
_journal_name_full 'Inorganic chemistry'
_journal_page_first 5684
_journal_page_last 5692
_journal_paper_doi 10.1021/acs.inorgchem.6b00785
_journal_volume 55
_journal_year 2016
_chemical_formula_sum 'C28 H42 F3 N3 O Si3 U'
_chemical_formula_weight 815.95
_space_group_IT_number 2
_space_group_name_Hall '-P 1'
_space_group_name_H-M_alt 'P -1'
_symmetry_cell_setting triclinic
_symmetry_Int_Tables_number 2
_symmetry_space_group_name_H-M 'P -1'
_atom_sites_solution_hydrogens geom
_atom_sites_solution_primary direct
_audit_creation_method SHELXL-97
_cell_angle_alpha 88.896(2)
_cell_angle_beta 68.341(2)
_cell_angle_gamma 62.841(2)
_cell_formula_units_Z 2
_cell_length_a 11.9455(5)
_cell_length_b 12.1048(5)
_cell_length_c 15.7546(7)
_cell_measurement_reflns_used 9157
_cell_measurement_temperature 100
_cell_measurement_theta_max 27.58
_cell_measurement_theta_min 2.58
_cell_volume 1852.88(15)
_computing_data_collection 'Bruker APEX2'
_computing_data_reduction 'Bruker SAINT'
_computing_structure_refinement 'SHELXL-97 (Sheldrick, 2008)'
_computing_structure_solution 'SHELXS-97 (Sheldrick, 2008)'
_diffrn_ambient_temperature 100(1)
_diffrn_measured_fraction_theta_full 0.986
_diffrn_measured_fraction_theta_max 0.986
_diffrn_measurement_device 'CCD Area Detector'
_diffrn_measurement_device_type 'Bruker APEXII'
_diffrn_measurement_method 'phi and omega scans'
_diffrn_radiation_monochromator graphite
_diffrn_radiation_source 'fine-focus sealed tube'
_diffrn_radiation_type MoK\a
_diffrn_radiation_wavelength 0.71073
_diffrn_reflns_av_R_equivalents 0.0520
_diffrn_reflns_av_sigmaI/netI 0.0267
_diffrn_reflns_limit_h_max 15
_diffrn_reflns_limit_h_min -14
_diffrn_reflns_limit_k_max 15
_diffrn_reflns_limit_k_min -15
_diffrn_reflns_limit_l_max 20
_diffrn_reflns_limit_l_min 0
_diffrn_reflns_number 77173
_diffrn_reflns_theta_full 27.59
_diffrn_reflns_theta_max 27.59
_diffrn_reflns_theta_min 2.00
_exptl_absorpt_coefficient_mu 4.514
_exptl_absorpt_correction_T_max 0.7456
_exptl_absorpt_correction_T_min 0.3414
_exptl_absorpt_correction_type multi-scan
_exptl_absorpt_process_details '(SADABS; Sheldrick, 2007)'
_exptl_crystal_density_diffrn 1.462
_exptl_crystal_density_method 'not measured'
_exptl_crystal_description prism
_exptl_crystal_F_000 800
_exptl_crystal_size_max 0.30
_exptl_crystal_size_mid 0.15
_exptl_crystal_size_min 0.10
_refine_diff_density_max 3.879
_refine_diff_density_min -1.626
_refine_diff_density_rms 0.135
_refine_ls_extinction_method none
_refine_ls_goodness_of_fit_ref 1.232
_refine_ls_hydrogen_treatment constr
_refine_ls_matrix_type full
_refine_ls_number_parameters 363
_refine_ls_number_reflns 8475
_refine_ls_number_restraints 0
_refine_ls_restrained_S_all 1.232
_refine_ls_R_factor_all 0.0333
_refine_ls_R_factor_gt 0.0322
_refine_ls_shift/su_max 0.001
_refine_ls_shift/su_mean 0.000
_refine_ls_structure_factor_coef Fsqd
_refine_ls_weighting_details 'calc w=1/[\s^2^(Fo^2^)+(0.0130P)^2^+10.7498P] where P=(Fo^2^+2Fc^2^)/3'
_refine_ls_weighting_scheme calc
_refine_ls_wR_factor_gt 0.0841
_refine_ls_wR_factor_ref 0.0844
_reflns_number_gt 8181
_reflns_number_total 8475
_reflns_threshold_expression >2sigma(I)
_cod_data_source_file ic6b00785_si_002.cif
_cod_data_source_block UP4597
_cod_depositor_comments
;
The following automatic conversions were performed:

data name '_atom_site_symetry_multiplicity' was replaced with
'_atom_site_symmetry_multiplicity' as specified in the replacement
file
'/home/saulius/struct/COD-crude-data/automatic-downloads/DataCite-retrospective/ACS/depositions/lib/lists/replacement-tags.lst'.

Automatic conversion script
Id: cif_correct_tags 6909 2019-04-08 15:41:33Z antanas 
;
_cod_original_cell_volume 1852.88(14)
_cod_original_sg_symbol_H-M 'P -1       '
_cod_database_code 4347920

loop_
_symmetry_equiv_pos_as_xyz
'x, y, z'
'-x, -y, -z'

loop_
_atom_site_label
_atom_site_type_symbol
_atom_site_fract_x
_atom_site_fract_y
_atom_site_fract_z
_atom_site_U_iso_or_equiv
_atom_site_adp_type
_atom_site_occupancy
_atom_site_symmetry_multiplicity
_atom_site_calc_flag
_atom_site_refinement_flags
U1 U 0.404613(16) 0.496007(14) 0.235570(11) 0.01648(5) Uani 1 1 d .
Si1 Si 0.19369(13) 0.81794(12) 0.33362(9) 0.0229(3) Uani 1 1 d .
Si2 Si 0.24024(13) 0.30996(12) 0.26750(10) 0.0234(3) Uani 1 1 d .
Si3 Si 0.72121(13) 0.33673(12) 0.25450(10) 0.0228(3) Uani 1 1 d .
F1 F 0.5621(3) 0.5512(2) 0.09601(18) 0.0204(5) Uani 1 1 d .
F2 F 0.3081(3) 0.5946(3) 0.11242(19) 0.0226(6) Uani 1 1 d .
F3 F 0.5188(3) 0.3577(2) 0.06834(18) 0.0207(5) Uani 1 1 d .
O1 O 0.3540(3) 0.4944(3) 0.3743(2) 0.0266(7) Uani 1 1 d .
N1 N 0.3552(4) 0.7053(4) 0.2542(3) 0.0213(8) Uani 1 1 d .
N2 N 0.2431(4) 0.4444(3) 0.2276(3) 0.0198(8) Uani 1 1 d .
N3 N 0.6262(4) 0.3301(3) 0.1960(3) 0.0179(7) Uani 1 1 d .
C1 C 0.4514(5) 0.7413(4) 0.2011(3) 0.0204(9) Uani 1 1 d .
C2 C 0.5597(5) 0.6628(4) 0.1185(3) 0.0178(8) Uani 1 1 d .
C3 C 0.6610(5) 0.6854(4) 0.0583(3) 0.0215(9) Uani 1 1 d .
H3 H 0.7299 0.6275 0.0047 0.029 Uiso 1 1 calc R
C4 C 0.6566(5) 0.7979(5) 0.0809(4) 0.0273(10) Uani 1 1 d .
H4 H 0.7222 0.8180 0.0417 0.036 Uiso 1 1 calc R
C5 C 0.5537(6) 0.8798(5) 0.1621(4) 0.0302(11) Uani 1 1 d .
H5 H 0.5513 0.9549 0.1775 0.040 Uiso 1 1 calc R
C6 C 0.4541(5) 0.8526(4) 0.2212(4) 0.0271(10) Uani 1 1 d .
H6 H 0.3871 0.9095 0.2757 0.036 Uiso 1 1 calc R
C7 C 0.1096(6) 0.9527(5) 0.2792(4) 0.0367(13) Uani 1 1 d .
H7a H 0.1614 0.9972 0.2617 0.055 Uiso 1 1 calc R
H7b H 0.0177 1.0091 0.3229 0.055 Uiso 1 1 calc R
H7c H 0.1066 0.9212 0.2252 0.055 Uiso 1 1 calc R
C8 C 0.2012(6) 0.8767(6) 0.4396(4) 0.0411(14) Uani 1 1 d .
H8a H 0.2660 0.8077 0.4565 0.062 Uiso 1 1 calc R
H8b H 0.1118 0.9126 0.4899 0.062 Uiso 1 1 calc R
H8c H 0.2295 0.9399 0.4267 0.062 Uiso 1 1 calc R
C9 C 0.0817(6) 0.7423(5) 0.3708(4) 0.0377(13) Uani 1 1 d .
H9a H 0.0822 0.7057 0.3170 0.057 Uiso 1 1 calc R
H9b H -0.0107 0.8048 0.4097 0.057 Uiso 1 1 calc R
H9c H 0.1159 0.6776 0.4048 0.057 Uiso 1 1 calc R
C10 C 0.1593(5) 0.5108(4) 0.1816(3) 0.0213(9) Uani 1 1 d .
C11 C 0.1909(4) 0.5884(4) 0.1214(3) 0.0198(9) Uani 1 1 d .
C12 C 0.1214(5) 0.6557(5) 0.0698(4) 0.0273(10) Uani 1 1 d .
H12 H 0.1501 0.7054 0.0315 0.036 Uiso 1 1 calc R
C13 C 0.0060(6) 0.6474(5) 0.0766(4) 0.0357(13) Uani 1 1 d .
H13 H -0.0433 0.6901 0.0418 0.047 Uiso 1 1 calc R
C14 C -0.0341(5) 0.5739(5) 0.1366(5) 0.0360(13) Uani 1 1 d .
H14 H -0.1121 0.5692 0.1423 0.048 Uiso 1 1 calc R
C15 C 0.0387(5) 0.5078(5) 0.1878(4) 0.0337(12) Uani 1 1 d .
H15 H 0.0083 0.4600 0.2273 0.045 Uiso 1 1 calc R
C16 C 0.2664(6) 0.2005(5) 0.1718(4) 0.0313(11) Uani 1 1 d .
H16a H 0.1914 0.2405 0.1529 0.047 Uiso 1 1 calc R
H16b H 0.2700 0.1246 0.1932 0.047 Uiso 1 1 calc R
H16c H 0.3512 0.1800 0.1200 0.047 Uiso 1 1 calc R
C17 C 0.0792(6) 0.3459(7) 0.3714(5) 0.0464(16) Uani 1 1 d .
H17a H 0.0636 0.4068 0.4185 0.070 Uiso 1 1 calc R
H17b H 0.0888 0.2699 0.3951 0.070 Uiso 1 1 calc R
H17c H 0.0026 0.3794 0.3538 0.070 Uiso 1 1 calc R
C18 C 0.3867(6) 0.2249(5) 0.3039(4) 0.0320(11) Uani 1 1 d .
H18a H 0.4721 0.2016 0.2519 0.048 Uiso 1 1 calc R
H18b H 0.3863 0.1503 0.3255 0.048 Uiso 1 1 calc R
H18c H 0.3766 0.2792 0.3529 0.048 Uiso 1 1 calc R
C19 C 0.6776(4) 0.2262(4) 0.1291(3) 0.0169(8) Uani 1 1 d .
C20 C 0.6241(4) 0.2381(4) 0.0618(3) 0.0179(8) Uani 1 1 d .
C21 C 0.6657(5) 0.1446(4) -0.0080(3) 0.0199(9) Uani 1 1 d .
H21 H 0.6240 0.1598 -0.0496 0.026 Uiso 1 1 calc R
C22 C 0.7725(5) 0.0259(4) -0.0148(3) 0.0235(9) Uani 1 1 d .
H22 H 0.8052 -0.0396 -0.0622 0.031 Uiso 1 1 calc R
C23 C 0.8296(5) 0.0065(4) 0.0497(4) 0.0256(10) Uani 1 1 d .
H23 H 0.9007 -0.0729 0.0454 0.034 Uiso 1 1 calc R
C24 C 0.7827(5) 0.1037(4) 0.1211(4) 0.0237(10) Uani 1 1 d .
H24 H 0.8218 0.0871 0.1642 0.031 Uiso 1 1 calc R
C25 C 0.9032(5) 0.2788(5) 0.1753(4) 0.0368(13) Uani 1 1 d .
H25a H 0.9405 0.1958 0.1421 0.055 Uiso 1 1 calc R
H25b H 0.9547 0.2758 0.2106 0.055 Uiso 1 1 calc R
H25c H 0.9090 0.3348 0.1319 0.055 Uiso 1 1 calc R
C26 C 0.7118(7) 0.2463(5) 0.3523(4) 0.0400(14) Uani 1 1 d .
H26a H 0.6178 0.2811 0.3961 0.060 Uiso 1 1 calc R
H26b H 0.7660 0.2521 0.3826 0.060 Uiso 1 1 calc R
H26c H 0.7467 0.1594 0.3284 0.060 Uiso 1 1 calc R
C27 C 0.6494(5) 0.5060(4) 0.3035(4) 0.0264(10) Uani 1 1 d .
H27a H 0.6543 0.5535 0.2540 0.040 Uiso 1 1 calc R
H27b H 0.7017 0.5121 0.3352 0.040 Uiso 1 1 calc R
H27c H 0.5551 0.5391 0.3464 0.040 Uiso 1 1 calc R
C28 C 0.3201(7) 0.4996(6) 0.4686(4) 0.0411(14) Uani 1 1 d .
H28a H 0.3842 0.5128 0.4841 0.062 Uiso 1 1 calc R
H28b H 0.3238 0.4216 0.4851 0.062 Uiso 1 1 calc R
H28c H 0.2288 0.5680 0.5022 0.062 Uiso 1 1 calc R

loop_
_atom_site_aniso_label
_atom_site_aniso_U_11
_atom_site_aniso_U_22
_atom_site_aniso_U_33
_atom_site_aniso_U_23
_atom_site_aniso_U_13
_atom_site_aniso_U_12
U1 0.01438(8) 0.01351(8) 0.01931(9) 0.00142(6) -0.00570(6) -0.00581(6)
Si1 0.0202(6) 0.0168(6) 0.0219(6) -0.0007(5) -0.0056(5) -0.0033(5)
Si2 0.0189(6) 0.0216(6) 0.0310(7) 0.0113(5) -0.0087(5) -0.0122(5)
Si3 0.0208(6) 0.0201(6) 0.0300(7) 0.0017(5) -0.0150(5) -0.0080(5)
F1 0.0185(12) 0.0144(12) 0.0252(14) -0.0003(10) -0.0041(11) -0.0090(10)
F2 0.0215(13) 0.0255(14) 0.0293(15) 0.0106(11) -0.0114(11) -0.0174(11)
F3 0.0192(12) 0.0153(12) 0.0243(14) 0.0012(10) -0.0113(11) -0.0037(10)
O1 0.0231(17) 0.0235(17) 0.0293(19) 0.0003(14) -0.0067(14) -0.0113(14)
N1 0.0189(18) 0.0165(18) 0.022(2) -0.0009(14) -0.0064(15) -0.0046(15)
N2 0.0174(18) 0.0165(18) 0.025(2) 0.0061(15) -0.0081(15) -0.0088(15)
N3 0.0165(17) 0.0119(16) 0.0234(19) 0.0014(14) -0.0086(15) -0.0050(14)
C1 0.018(2) 0.017(2) 0.025(2) 0.0031(17) -0.0108(18) -0.0058(17)
C2 0.019(2) 0.0103(18) 0.025(2) 0.0045(16) -0.0121(18) -0.0061(16)
C3 0.017(2) 0.019(2) 0.030(2) 0.0065(18) -0.0108(19) -0.0086(17)
C4 0.025(2) 0.021(2) 0.044(3) 0.013(2) -0.017(2) -0.015(2)
C5 0.034(3) 0.020(2) 0.045(3) 0.005(2) -0.020(2) -0.016(2)
C6 0.029(2) 0.016(2) 0.035(3) 0.0001(19) -0.014(2) -0.0076(19)
C7 0.028(3) 0.028(3) 0.038(3) 0.005(2) -0.009(2) -0.005(2)
C8 0.039(3) 0.043(3) 0.026(3) -0.007(2) -0.010(2) -0.010(3)
C9 0.026(3) 0.030(3) 0.040(3) 0.000(2) 0.000(2) -0.010(2)
C10 0.017(2) 0.016(2) 0.030(2) 0.0049(17) -0.0085(18) -0.0079(17)
C11 0.0131(19) 0.017(2) 0.030(2) 0.0037(17) -0.0074(18) -0.0089(17)
C12 0.023(2) 0.022(2) 0.042(3) 0.015(2) -0.017(2) -0.013(2)
C13 0.025(3) 0.033(3) 0.056(4) 0.021(3) -0.025(3) -0.014(2)
C14 0.023(2) 0.032(3) 0.068(4) 0.023(3) -0.028(3) -0.017(2)
C15 0.019(2) 0.029(3) 0.049(3) 0.018(2) -0.015(2) -0.008(2)
C16 0.034(3) 0.021(2) 0.050(3) 0.012(2) -0.023(3) -0.018(2)
C17 0.031(3) 0.053(4) 0.048(4) 0.024(3) -0.008(3) -0.022(3)
C18 0.038(3) 0.026(3) 0.040(3) 0.015(2) -0.020(2) -0.018(2)
C19 0.0145(19) 0.016(2) 0.022(2) 0.0026(16) -0.0070(17) -0.0094(16)
C20 0.0137(19) 0.015(2) 0.023(2) 0.0041(16) -0.0073(17) -0.0051(16)
C21 0.020(2) 0.019(2) 0.023(2) 0.0036(17) -0.0088(18) -0.0110(18)
C22 0.023(2) 0.017(2) 0.029(3) -0.0011(18) -0.0083(19) -0.0101(18)
C23 0.022(2) 0.014(2) 0.039(3) 0.0027(19) -0.014(2) -0.0056(18)
C24 0.022(2) 0.017(2) 0.032(3) 0.0045(18) -0.014(2) -0.0067(18)
C25 0.025(3) 0.033(3) 0.057(4) -0.002(3) -0.021(3) -0.014(2)
C26 0.057(4) 0.031(3) 0.041(3) 0.013(2) -0.032(3) -0.018(3)
C27 0.027(2) 0.022(2) 0.033(3) 0.0031(19) -0.017(2) -0.009(2)
C28 0.041(3) 0.043(3) 0.034(3) 0.001(2) -0.011(3) -0.019(3)

loop_
_atom_type_symbol
_atom_type_description
_atom_type_scat_dispersion_real
_atom_type_scat_dispersion_imag
_atom_type_scat_source
C C 0.0033 0.0016 'International Tables Vol C Tables 4.2.6.8 and 6.1.1.4'
H H 0.0000 0.0000 'International Tables Vol C Tables 4.2.6.8 and 6.1.1.4'
N N 0.0061 0.0033 'International Tables Vol C Tables 4.2.6.8 and 6.1.1.4'
O O 0.0106 0.0060 'International Tables Vol C Tables 4.2.6.8 and 6.1.1.4'
F F 0.0171 0.0103 'International Tables Vol C Tables 4.2.6.8 and 6.1.1.4'
Si Si 0.0817 0.0704 'International Tables Vol C Tables 4.2.6.8 and 6.1.1.4'
U U -9.6767 9.6646 'International Tables Vol C Tables 4.2.6.8 and 6.1.1.4'

loop_
_geom_angle_atom_site_label_1
_geom_angle_atom_site_label_2
_geom_angle_atom_site_label_3
_geom_angle
O1 U1 N1 92.19(14)
O1 U1 N3 92.45(13)
N1 U1 N3 121.87(13)
O1 U1 N2 95.55(14)
N1 U1 N2 120.44(13)
N3 U1 N2 116.66(13)
O1 U1 F2 144.24(11)
N1 U1 F2 73.82(11)
N3 U1 F2 123.01(11)
N2 U1 F2 66.17(11)
O1 U1 F1 140.33(11)
N1 U1 F1 65.59(11)
N3 U1 F1 74.87(11)
N2 U1 F1 123.86(11)
F2 U1 F1 63.25(8)
O1 U1 F3 145.75(11)
N1 U1 F3 121.39(11)
N3 U1 F3 65.30(11)
N2 U1 F3 74.21(11)
F2 U1 F3 61.46(8)
F1 U1 F3 61.46(8)
N1 Si1 C7 111.5(2)
N1 Si1 C9 107.9(2)
C7 Si1 C9 106.5(3)
N1 Si1 C8 112.1(2)
C7 Si1 C8 110.5(3)
C9 Si1 C8 108.2(3)
N2 Si2 C16 110.0(2)
N2 Si2 C17 113.4(3)
C16 Si2 C17 110.3(3)
N2 Si2 C18 108.9(2)
C16 Si2 C18 107.5(2)
C17 Si2 C18 106.5(3)
N3 Si3 C25 111.6(2)
N3 Si3 C27 108.0(2)
C25 Si3 C27 106.9(2)
N3 Si3 C26 112.2(2)
C25 Si3 C26 109.5(3)
C27 Si3 C26 108.5(3)
C2 F1 U1 113.3(2)
C11 F2 U1 113.9(2)
C20 F3 U1 111.4(2)
C28 O1 U1 176.7(4)
C1 N1 Si1 120.3(3)
C1 N1 U1 120.9(3)
Si1 N1 U1 118.8(2)
C10 N2 Si2 119.2(3)
C10 N2 U1 120.9(3)
Si2 N2 U1 119.52(19)
C19 N3 Si3 121.5(3)
C19 N3 U1 119.9(3)
Si3 N3 U1 118.59(18)
N1 C1 C2 120.0(4)
N1 C1 C6 126.9(4)
C2 C1 C6 113.1(4)
C3 C2 F1 117.7(4)
C3 C2 C1 127.0(4)
F1 C2 C1 115.3(4)
C2 C3 C4 117.3(4)
C5 C4 C3 119.3(5)
C4 C5 C6 121.5(5)
C5 C6 C1 121.9(5)
C11 C10 N2 120.6(4)
C11 C10 C15 112.9(4)
N2 C10 C15 126.4(4)
C12 C11 F2 117.4(4)
C12 C11 C10 127.2(4)
F2 C11 C10 115.4(4)
C11 C12 C13 117.7(5)
C14 C13 C12 118.7(5)
C15 C14 C13 121.8(5)
C14 C15 C10 121.7(5)
N3 C19 C20 120.1(4)
N3 C19 C24 126.0(4)
C20 C19 C24 113.9(4)
C21 C20 F3 118.3(4)
C21 C20 C19 126.3(4)
F3 C20 C19 115.5(4)
C20 C21 C22 117.8(4)
C23 C22 C21 119.3(4)
C22 C23 C24 121.3(4)
C23 C24 C19 121.5(4)

loop_
_geom_bond_atom_site_label_1
_geom_bond_atom_site_label_2
_geom_bond_distance
U1 O1 2.044(4)
U1 N1 2.321(4)
U1 N3 2.325(4)
U1 N2 2.326(4)
U1 F2 2.612(3)
U1 F1 2.619(3)
U1 F3 2.653(3)
Si1 N1 1.741(4)
Si1 C7 1.868(6)
Si1 C9 1.868(6)
Si1 C8 1.875(6)
Si2 N2 1.743(4)
Si2 C16 1.865(6)
Si2 C17 1.873(6)
Si2 C18 1.877(5)
Si3 N3 1.733(4)
Si3 C25 1.848(6)
Si3 C27 1.870(5)
Si3 C26 1.872(6)
F1 C2 1.388(5)
F2 C11 1.390(5)
F3 C20 1.391(5)
O1 C28 1.383(7)
N1 C1 1.394(6)
N2 C10 1.397(6)
N3 C19 1.392(5)
C1 C2 1.398(6)
C1 C6 1.408(6)
C2 C3 1.372(6)
C3 C4 1.387(7)
C4 C5 1.381(8)
C5 C6 1.385(8)
C10 C11 1.396(6)
C10 C15 1.425(7)
C11 C12 1.368(7)
C12 C13 1.393(7)
C13 C14 1.391(8)
C14 C15 1.380(7)
C19 C20 1.402(6)
C19 C24 1.407(6)
C20 C21 1.368(6)
C21 C22 1.391(6)
C22 C23 1.381(7)
C23 C24 1.395(7)

loop_
_platon_squeeze_void_nr
_platon_squeeze_void_average_x
_platon_squeeze_void_average_y
_platon_squeeze_void_average_z
_platon_squeeze_void_volume
_platon_squeeze_void_count_electrons
_platon_squeeze_void_content
1 0.500 0.000 0.500 301 54 ' '
